data_7244442
loop_
_publ_author_name
'Priola, Emanuele'
'Curetti, Nadia'
'Marabello, Domenica'
'Andreo, Jacopo'
'Giordana, Alessia'
'Andreo, Luca'
'Benna, Piera'
'Freire, Paulo Tarso Cavalcante'
'Benzi, Paola'
'Operti, Lorenza'
'Diana, Eliano'

_publ_section_title
;
 Crystal engineering of aurophilic supramolecular architectures and
 coordination polymers based on butterfly-like copper--dicyanoaurate
 complexes: vapochromism, P--T behaviour and multi-metallic cocrystal
 formation
;
_journal_issue 12
_journal_name_full CrystEngComm
_journal_page_first 2336
_journal_page_last 2348
_journal_paper_doi 10.1039/D1CE00964H
_journal_volume 24
_journal_year 2022
_chemical_formula_moiety 'C24 H16 Au2 Cu N8'
_chemical_formula_sum 'C24 H17 Au2 Cu N8'
_chemical_formula_weight 874.93
_space_group_crystal_system triclinic
_space_group_IT_number 2
_space_group_name_Hall '-P 1'
_space_group_name_H-M_alt 'P -1'
_atom_sites_solution_hydrogens geom
_atom_sites_solution_primary direct
_audit_creation_date 2019-11-28
_audit_creation_method
;
Olex2 1.2
(compiled 2018.05.29 svn.r3508 for OlexSys, GUI svn.r5506)
;
_audit_update_record
;
2022-02-15 deposited with the CCDC.	2022-02-17 downloaded from the CCDC.
;
_cell_angle_alpha 97.79(7)
_cell_angle_beta 103.42(6)
_cell_angle_gamma 104.21(7)
_cell_formula_units_Z 2
_cell_length_a 9.640(6)
_cell_length_b 10.225(7)
_cell_length_c 12.417(8)
_cell_measurement_pressure 1340
_cell_measurement_reflns_used 221
_cell_measurement_temperature 298.0
_cell_measurement_theta_max 16.026
_cell_measurement_theta_min 1.722
_cell_volume 1129.8(14)
_computing_cell_refinement 'CrysAlisPro 1.171.38.46 (Rigaku OD, 2015)'
_computing_data_collection 'CrysAlisPro 1.171.38.46 (Rigaku OD, 2015)'
_computing_data_reduction 'CrysAlisPro 1.171.38.46 (Rigaku OD, 2015)'
_computing_molecular_graphics 'Olex2 (Dolomanov et al., 2009)'
_computing_publication_material 'Olex2 (Dolomanov et al., 2009)'
_computing_structure_refinement 'ShelXL (Sheldrick, 2015)'
_computing_structure_solution 'ShelXS-1997 (Sheldrick, 2008)'
_diffrn_ambient_pressure 1340
_diffrn_ambient_temperature 298.0
_diffrn_detector_area_resol_mean 10.2890
_diffrn_measured_fraction_theta_max 0.204
_diffrn_measurement_device 'four-circle diffractometer'
_diffrn_measurement_device_type 'Xcalibur, Ruby, Gemini ultra'
_diffrn_radiation_type MoK\a
_diffrn_radiation_wavelength 0.71073
_diffrn_reflns_av_R_equivalents 0.2559
_diffrn_reflns_av_unetI/netI 0.2273
_diffrn_reflns_Laue_measured_fraction_full 0.204
_diffrn_reflns_Laue_measured_fraction_max 0.204
_diffrn_reflns_limit_h_max 7
_diffrn_reflns_limit_h_min -6
_diffrn_reflns_limit_k_max 4
_diffrn_reflns_limit_k_min -4
_diffrn_reflns_limit_l_max 9
_diffrn_reflns_limit_l_min -9
_diffrn_reflns_number 681
_diffrn_reflns_point_group_measured_fraction_full 0.204
_diffrn_reflns_point_group_measured_fraction_max 0.204
_diffrn_reflns_theta_full 16.026
_diffrn_reflns_theta_max 16.026
_diffrn_reflns_theta_min 1.722
_diffrn_source 'fine-focus sealed X-ray tube'
_diffrn_source_type 'Enhance (Mo) X-ray Source'
_exptl_absorpt_correction_T_max 1.00000
_exptl_absorpt_correction_T_min 0.33829
_exptl_absorpt_correction_type multi-scan
_exptl_absorpt_process_details
;
CrysAlisPro 1.171.38.46 (Rigaku Oxford Diffraction, 2015)
Empirical absorption correction using spherical harmonics,
 implemented in SCALE3 ABSPACK scaling algorithm.
;
_exptl_crystal_colour blue
_exptl_crystal_colour_primary blue
_exptl_crystal_density_diffrn 2.572
_exptl_crystal_description plate
_exptl_crystal_F_000 808
_exptl_crystal_size_max 0.15
_exptl_crystal_size_mid 0.14
_exptl_crystal_size_min 0.12
_refine_diff_density_max 0.895
_refine_diff_density_min -0.839
_refine_diff_density_rms 0.222
_refine_ls_extinction_method none
_refine_ls_goodness_of_fit_ref 1.033
_refine_ls_hydrogen_treatment constr
_refine_ls_matrix_type full
_refine_ls_number_parameters 12
_refine_ls_number_reflns 226
_refine_ls_number_restraints 129
_refine_ls_restrained_S_all 2.990
_refine_ls_R_factor_all 0.2059
_refine_ls_R_factor_gt 0.1601
_refine_ls_shift/su_max 0.000
_refine_ls_shift/su_mean 0.000
_refine_ls_structure_factor_coef Fsqd
_refine_ls_weighting_details 'w=1/[\s^2^(Fo^2^)+(0.1678P)^2^+606.2883P] where P=(Fo^2^+2Fc^2^)/3'
_refine_ls_weighting_scheme calc
_refine_ls_wR_factor_gt 0.3583
_refine_ls_wR_factor_ref 0.3884
_reflns_Friedel_coverage 0.000
_reflns_number_gt 165
_reflns_number_total 226
_reflns_threshold_expression 'I > 2\s(I)'
_cod_data_source_file d1ce00964h2.cif
_cod_data_source_block aucup2
_cod_depositor_comments 'Adding full bibliography for 7244437--7244451.cif.'
_cod_database_code 7244442
_shelx_shelxl_version_number 2018/3
_shelx_space_group_comment
;
The symmetry employed for this shelxl refinement is uniquely defined
by the following loop, which should always be used as a source of
symmetry information in preference to the above space-group names.
They are only intended as comments.
;
_shelx_estimated_absorpt_t_max 0.313
_shelx_estimated_absorpt_t_min 0.232
_olex2_refinement_description
;
1. Fixed Uiso
 At 1.2 times of:
  All C(H) groups
2. Restrained distances
 N3-C3 = N2-C2 = N4-C4 = N1-C1
 1.14 with sigma of 0.02
 Au1-C3 = Au1-C4 = Au2-C2 = Au3-C1
 1.96 with sigma of 0.02
 Au1-N4 = Au1-N3 = Au2-N2 = Au3-N1
 3.11 with sigma of 0.02
 Cu1-N6 = Cu1-N5 = Cu1-N7 = Cu1-N8
 2.01 with sigma of 0.02
 C9-C10 = C20-C19
 1.47 with sigma of 0.02
 N6-C5 = C6-C5 = C7-C6 = C8-C7 = C9-C8 = N6-C9 = C11-C10 = C12-C11 = C13-C12 =
 C14-C13 = N5-C14 = N5-C10 = N8-C24 = C24-C23 = C23-C22 = C22-C21 = C21-C20 =
 N8-C20 = N7-C19 = C19-C18 = C18-C17 = C17-C16 = C16-C15 = N7-C15
 1.37 with sigma of 0.02
 N6-N5
 2.604 with sigma of 0.02
 N8-N7
 2.604 with sigma of 0.02
 C8-C11
 3.02 with sigma of 0.02
 C21-C18
 3.02 with sigma of 0.02
 C9-C6
 2.71 with sigma of 0.02
 C5-C8
 2.71 with sigma of 0.02
 N6-C7
 2.71 with sigma of 0.02
 N5-C12
 2.71 with sigma of 0.02
 C14-C11
 2.71 with sigma of 0.02
 C13-C10
 2.71 with sigma of 0.02
 N8-C22
 2.71 with sigma of 0.02
 C20-C23
 2.71 with sigma of 0.02
 C24-C21
 2.71 with sigma of 0.02
 C19-C16
 2.71 with sigma of 0.02
 C18-C15
 2.71 with sigma of 0.02
 C17-N7
 2.71 with sigma of 0.02
 C9-C5
 2.31 with sigma of 0.02
 C8-C6
 2.31 with sigma of 0.02
 C7-C9
 2.31 with sigma of 0.02
 C10-C12
 2.31 with sigma of 0.02
 C13-C11
 2.31 with sigma of 0.02
 C14-C10
 2.31 with sigma of 0.02
 C19-C15
 2.31 with sigma of 0.02
 C18-C16
 2.31 with sigma of 0.02
 C17-C15
 2.31 with sigma of 0.02
 N8-C23
 2.31 with sigma of 0.02
 C24-C20
 2.31 with sigma of 0.02
 C22-C20
 2.31 with sigma of 0.02
 Cu1-C5
 2.96 with sigma of 0.02
 Cu1-C14
 2.96 with sigma of 0.02
 Cu1-C24
 2.96 with sigma of 0.02
 Cu1-C15
 2.96 with sigma of 0.02
 Cu1-C9
 2.84 with sigma of 0.02
 Cu1-C10
 2.84 with sigma of 0.02
 Cu1-C20
 2.84 with sigma of 0.02
 Cu1-C19
 2.84 with sigma of 0.02
 Cu1-N3
 2.01 with sigma of 0.02
 N1-C1
 1.14 with sigma of 0.002
 N2-C2
 1.14 with sigma of 0.02
3. Restrained planarity
 C13, C14, N5, C10, C11, C12, C9, N6, C5, C6, C7, C8
 with sigma of 0.1
 C15, N7, C16, C17, C18, C19, C20, N8, C24, C23, C22, C21
 with sigma of 0.1
4. Uiso/Uaniso restraints and constraints
All non-hydrogen atoms have similar U: within 1.7A with sigma of 0.004 and
sigma for terminal atoms of 0.008
5. Others
 Fixed Uiso: N2(0.04989) N3(0.05) N4(0.04985) N5(0.05017) N6(0.04973)
 N7(0.04994) N8(0.05016) C1(0.05) C2(0.05) C3(0.05) C4(0.05) C5(0.05) C6(0.05)
 C7(0.05) C8(0.05) C9(0.05) C10(0.05) C11(0.05) C12(0.05) C13(0.05) C14(0.05)
 C15(0.05) C16(0.05) C17(0.05) C18(0.05) C19(0.05) C20(0.05) C21(0.05)
 C22(0.05) C23(0.05) C24(0.05)
 Fixed X: N1(0.695361) N2(0.964749) N3(0.74333) N4(0.537479) N5(0.996079)
 N6(0.788341) N7(0.78019) N8(0.56017) C1(0.784559) C2(0.99842) C3(0.70593)
 C4(0.57498) C5(0.67288) C6(0.69403) C7(0.83331) C8(0.9489) C9(0.926829)
 C10(1.044669) C11(1.191031) C12(1.28898) C13(1.24192) C14(1.09399)
 C15(0.90135) C16(0.89383) C17(0.76405) C18(0.638781) C19(0.648701)
 C20(0.52511) C21(0.38373) C22(0.278489) C23(0.315001) C24(0.45856)
 Fixed Y: N1(0.95342) N2(0.775539) N3(0.321541) N4(0.516399) N5(0.320841)
 N6(0.2436) N7(0.053841) N8(0.150981) C1(0.973249) C2(0.67232) C3(0.346)
 C4(0.496619) C5(0.194201) C6(0.208241) C7(0.26054) C8(0.30729) C9(0.29622)
 C10(0.341311) C11(0.398931) C12(0.436089) C13(0.416589) C14(0.358171)
 C15(0.011661) C16(-0.10191) C17(-0.171679) C18(-0.134339) C19(-0.017281)
 C20(0.040429) C21(-0.01605) C22(0.0451) C23(0.161131) C24(0.21616)
 Fixed Z: N1(0.05513) N2(0.434989) N3(0.70737) N4(0.26221) N5(0.90572)
 N6(1.00354) N7(0.74584) N8(0.76377) C1(-0.003171) C2(0.446269) C3(0.618191)
 C4(0.35203) C5(1.04404) C6(1.158561) C7(1.2295) C8(1.188381) C9(1.07526)
 C10(1.01985) C11(1.07488) C12(1.01565) C13(0.90152) C14(0.8466) C15(0.74588)
 C16(0.671301) C17(0.59548) C18(0.59727) C19(0.67023) C20(0.67796)
 C21(0.610941) C22(0.628731) C23(0.71104) C24(0.77374)
6.a Aromatic/amide H refined with riding coordinates:
 C5(H5), C6(H6), C7(H7), C8(H8), C11(H11), C12(H12), C13(H13), C14(H14),
 C15(H15), C16(H16), C17(H17), C18(H18), C21(H21), C22(H22), C23(H23), C24(H24)
;
_olex2_submission_special_instructions 'No special instructions were received'

loop_
_space_group_symop_operation_xyz
'x, y, z'
'-x, -y, -z'

loop_
_atom_site_label
_atom_site_type_symbol
_atom_site_fract_x
_atom_site_fract_y
_atom_site_fract_z
_atom_site_U_iso_or_equiv
_atom_site_adp_type
_atom_site_occupancy
_atom_site_site_symmetry_order
_atom_site_calc_flag
_atom_site_refinement_flags_posn
_atom_site_refinement_flags_adp
_atom_site_refinement_flags_occupancy
_atom_site_disorder_assembly
_atom_site_disorder_group
Au1 Au 0.6632(14) 0.4398(15) 0.4912(8) 0.067(6) Uiso 1 1 d D U . . .
Au2 Au 1.000000 0.500000 0.500000 0.046(7) Uiso 1 2 d DS TU P . .
Au3 Au 1.000000 1.000000 0.000000 0.090(9) Uiso 1 2 d DS TU P . .
Cu1 Cu 0.7788(10) 0.2281(13) 0.8398(8) 0.062(13) Uiso 1 1 d D U . . .
N1 N 0.695361 0.953420 0.055130 0.050(4) Uiso 1 1 d D U . . .
N2 N 0.964749 0.775539 0.434989 0.050 Uiso 1 1 d D U . . .
N3 N 0.743330 0.321541 0.707370 0.050 Uiso 1 1 d D U . . .
N4 N 0.537479 0.516399 0.262210 0.050 Uiso 1 1 d D U . . .
N5 N 0.996079 0.320841 0.905720 0.050 Uiso 1 1 d D U . . .
N6 N 0.788341 0.243600 1.003540 0.050 Uiso 1 1 d D U . . .
N7 N 0.780190 0.053841 0.745840 0.050 Uiso 1 1 d D U . . .
N8 N 0.560170 0.150981 0.763770 0.050 Uiso 1 1 d D U . . .
C1 C 0.784559 0.973249 -0.003171 0.050 Uiso 1 1 d D U . . .
C2 C 0.998420 0.672320 0.446269 0.050 Uiso 1 1 d D U . . .
C3 C 0.705930 0.346000 0.618191 0.050 Uiso 1 1 d D U . . .
C4 C 0.574980 0.496619 0.352030 0.050 Uiso 1 1 d D U . . .
C5 C 0.672880 0.194201 1.044041 0.050 Uiso 1 1 d D U . . .
H5 H 0.578917 0.150629 0.994666 0.060 Uiso 1 1 calc R . . . .
C6 C 0.694030 0.208241 1.158562 0.050 Uiso 1 1 d D U . . .
H6 H 0.612974 0.181930 1.187467 0.060 Uiso 1 1 calc R . . . .
C7 C 0.833310 0.260540 1.229500 0.050 Uiso 1 1 d D U . . .
H7 H 0.848792 0.264033 1.306733 0.060 Uiso 1 1 calc R . . . .
C8 C 0.948900 0.307290 1.188381 0.050 Uiso 1 1 d D U . . .
H8 H 1.043861 0.347163 1.237323 0.060 Uiso 1 1 calc R . . . .
C9 C 0.926829 0.296220 1.075260 0.050 Uiso 1 1 d D U . . .
C10 C 1.044670 0.341311 1.019850 0.050 Uiso 1 1 d D U . . .
C11 C 1.191031 0.398931 1.074879 0.050 Uiso 1 1 d D U . . .
H11 H 1.223288 0.412598 1.153266 0.060 Uiso 1 1 calc R . . . .
C12 C 1.288980 0.436089 1.015650 0.050 Uiso 1 1 d D U . . .
H12 H 1.389470 0.475344 1.053041 0.060 Uiso 1 1 calc R . . . .
C13 C 1.241920 0.416589 0.901520 0.050 Uiso 1 1 d D U . . .
H13 H 1.309873 0.442797 0.860566 0.060 Uiso 1 1 calc R . . . .
C14 C 1.093990 0.358171 0.846600 0.050 Uiso 1 1 d D U . . .
H14 H 1.061449 0.344392 0.768219 0.060 Uiso 1 1 calc R . . . .
C15 C 0.901350 0.011661 0.745880 0.050 Uiso 1 1 d D U . . .
H15 H 0.991891 0.060841 0.797709 0.060 Uiso 1 1 calc R . . . .
C16 C 0.893830 -0.101910 0.671301 0.050 Uiso 1 1 d D U . . .
H16 H 0.978303 -0.130995 0.672913 0.060 Uiso 1 1 calc R . . . .
C17 C 0.764050 -0.171679 0.595480 0.050 Uiso 1 1 d D U . . .
H17 H 0.759767 -0.246057 0.541356 0.060 Uiso 1 1 calc R . . . .
C18 C 0.638781 -0.134339 0.597270 0.050 Uiso 1 1 d D U . . .
H18 H 0.547056 -0.187799 0.549365 0.060 Uiso 1 1 calc R . . . .
C19 C 0.648701 -0.017281 0.670230 0.050 Uiso 1 1 d D U . . .
C20 C 0.525110 0.040429 0.677960 0.050 Uiso 1 1 d D U . . .
C21 C 0.383730 -0.016050 0.610941 0.050 Uiso 1 1 d D U . . .
H21 H 0.359561 -0.094235 0.554539 0.060 Uiso 1 1 calc R . . . .
C22 C 0.278489 0.045100 0.628731 0.050 Uiso 1 1 d D U . . .
H22 H 0.180520 0.007705 0.584484 0.060 Uiso 1 1 calc R . . . .
C23 C 0.315001 0.161131 0.711040 0.050 Uiso 1 1 d D U . . .
H23 H 0.242231 0.201641 0.723748 0.060 Uiso 1 1 calc R . . . .
C24 C 0.458560 0.216160 0.773740 0.050 Uiso 1 1 d D U . . .
H24 H 0.486350 0.300163 0.824161 0.060 Uiso 1 1 calc R . . . .

loop_
_atom_type_symbol
_atom_type_description
_atom_type_scat_dispersion_real
_atom_type_scat_dispersion_imag
_atom_type_scat_source
C C 0.0033 0.0016 'International Tables Vol C Tables 4.2.6.8 and 6.1.1.4'
H H 0.0000 0.0000 'International Tables Vol C Tables 4.2.6.8 and 6.1.1.4'
Au Au -2.0133 8.8022 'International Tables Vol C Tables 4.2.6.8 and 6.1.1.4'
Cu Cu 0.3201 1.2651 'International Tables Vol C Tables 4.2.6.8 and 6.1.1.4'
N N 0.0061 0.0033 'International Tables Vol C Tables 4.2.6.8 and 6.1.1.4'

loop_
_geom_angle_atom_site_label_1
_geom_angle_atom_site_label_2
_geom_angle_atom_site_label_3
_geom_angle
_geom_angle_site_symmetry_1
_geom_angle_site_symmetry_3
_geom_angle_publ_flag
Au1 Au1 Cu1 104.7(4) 2_666 . ?
Au1 Au1 C2 120.9(6) 2_666 . ?
Au2 Au1 Au1 150.8(7) . 2_666 ?
Au2 Au1 Cu1 87.5(3) . . ?
Au2 Au1 C2 31.97(11) . . ?
Au2 Au1 C2 32.45(15) . 2_766 ?
Au2 Au1 C4 142.7(3) . 2_666 ?
Au2 Au1 C18 132.8(5) . 2_656 ?
N3 Au1 Au1 105.1(4) . 2_666 ?
N3 Au1 Au2 86.1(3) . . ?
N3 Au1 Cu1 2.21(14) . . ?
N3 Au1 C2 60.8(2) . 2_766 ?
N3 Au1 C2 111.5(3) . . ?
N3 Au1 C4 73.6(2) . 2_666 ?
N3 Au1 C18 83.3(3) . 2_656 ?
N4 Au1 Au1 71.9(4) . 2_666 ?
N4 Au1 Au2 100.7(3) . . ?
N4 Au1 Cu1 168.4(4) . . ?
N4 Au1 N3 170.6(4) . . ?
N4 Au1 C2 122.9(4) . 2_766 ?
N4 Au1 C2 77.2(2) . . ?
N4 Au1 C4 103.7(4) . 2_666 ?
N4 Au1 C18 87.3(2) . 2_656 ?
C2 Au1 Au1 164.9(4) 2_766 2_666 ?
C2 Au1 Cu1 113.4(3) . . ?
C2 Au1 Cu1 61.5(2) 2_766 . ?
C2 Au1 C2 64.4(2) 2_766 . ?
C3 Au1 Au1 106.8(6) . 2_666 ?
C3 Au1 Au2 87.1(5) . . ?
C3 Au1 Cu1 4.0(3) . . ?
C3 Au1 N3 5.84(14) . . ?
C3 Au1 N4 165.5(6) . . ?
C3 Au1 C2 114.3(4) . . ?
C3 Au1 C2 59.8(4) . 2_766 ?
C3 Au1 C4 75.9(4) . 2_666 ?
C3 Au1 C18 78.5(4) . 2_656 ?
C4 Au1 Au1 31.8(2) 2_666 2_666 ?
C4 Au1 Au1 67.6(5) . 2_666 ?
C4 Au1 Au2 103.8(4) . . ?
C4 Au1 Cu1 167.7(5) . . ?
C4 Au1 Cu1 73.4(2) 2_666 . ?
C4 Au1 N3 169.6(6) . . ?
C4 Au1 N4 4.51(17) . . ?
C4 Au1 C2 133.4(3) 2_666 2_766 ?
C4 Au1 C2 78.8(3) . . ?
C4 Au1 C2 127.1(5) . 2_766 ?
C4 Au1 C2 131.2(4) 2_666 . ?
C4 Au1 C3 166.0(7) . . ?
C4 Au1 C4 99.4(6) . 2_666 ?
C4 Au1 C18 87.6(3) . 2_656 ?
C4 Au1 C18 76.4(2) 2_666 2_656 ?
C18 Au1 Au1 76.0(4) 2_656 2_666 ?
C18 Au1 Cu1 81.1(2) 2_656 . ?
C18 Au1 C2 150.6(4) 2_656 . ?
C18 Au1 C2 105.9(4) 2_656 2_766 ?
Au1 Au2 Au1 180.0 . 2_766 ?
Au1 Au2 C3 146.98(19) . 2_766 ?
Au1 Au2 C3 33.02(19) . . ?
Au1 Au2 C3 33.02(19) 2_766 2_766 ?
Au1 Au2 C3 146.98(19) 2_766 . ?
Au1 Au2 C7 100.2(2) 2_766 1_554 ?
Au1 Au2 C7 79.8(2) . 1_554 ?
Au1 Au2 C7 100.2(2) . 2_767 ?
Au1 Au2 C7 79.8(2) 2_766 2_767 ?
N2 Au2 Au1 84.0(3) . . ?
N2 Au2 Au1 96.0(3) . 2_766 ?
N2 Au2 Au1 96.0(3) 2_766 . ?
N2 Au2 Au1 84.0(3) 2_766 2_766 ?
N2 Au2 N2 180.0 . 2_766 ?
N2 Au2 C3 110.75(5) . . ?
N2 Au2 C3 69.25(6) 2_766 . ?
N2 Au2 C3 69.25(6) . 2_766 ?
N2 Au2 C3 110.75(6) 2_766 2_766 ?
N2 Au2 C7 78.32(6) 2_766 1_554 ?
N2 Au2 C7 78.32(6) . 2_767 ?
N2 Au2 C7 101.68(6) . 1_554 ?
N2 Au2 C7 101.68(6) 2_766 2_767 ?
C2 Au2 Au1 89.1(3) . 2_766 ?
C2 Au2 Au1 89.1(3) 2_766 . ?
C2 Au2 Au1 90.9(3) 2_766 2_766 ?
C2 Au2 Au1 90.9(3) . . ?
C2 Au2 N2 171.734(8) 2_766 . ?
C2 Au2 N2 8.266(8) 2_766 2_766 ?
C2 Au2 N2 8.265(8) . . ?
C2 Au2 N2 171.735(8) . 2_766 ?
C2 Au2 C2 180.0 2_766 . ?
C2 Au2 C3 118.73(5) 2_766 2_766 ?
C2 Au2 C3 61.27(5) 2_766 . ?
C2 Au2 C3 118.73(5) . . ?
C2 Au2 C3 61.27(5) . 2_766 ?
C2 Au2 C7 98.38(7) . 1_554 ?
C2 Au2 C7 81.62(7) 2_766 1_554 ?
C2 Au2 C7 81.62(7) . 2_767 ?
C2 Au2 C7 98.38(7) 2_766 2_767 ?
C3 Au2 C3 180.0 . 2_766 ?
C3 Au2 C7 93.22(7) 2_766 2_767 ?
C3 Au2 C7 86.78(7) . 2_767 ?
C3 Au2 C7 86.78(7) 2_766 1_554 ?
C3 Au2 C7 93.22(7) . 1_554 ?
C7 Au2 C7 180.0 2_767 1_554 ?
Cu1 Au3 Cu1 180.0 1_564 2_766 ?
N1 Au3 Cu1 71.72(16) 2_775 2_766 ?
N1 Au3 Cu1 71.72(16) . 1_564 ?
N1 Au3 Cu1 108.28(16) 2_775 1_564 ?
N1 Au3 Cu1 108.28(16) . 2_766 ?
N1 Au3 N1 180.0 . 2_775 ?
N1 Au3 N5 95.41(6) . 1_564 ?
N1 Au3 N5 95.41(6) 2_775 2_766 ?
N1 Au3 N5 84.59(6) 2_775 1_564 ?
N1 Au3 N5 84.59(6) . 2_766 ?
N1 Au3 N6 125.78(5) . 2_766 ?
N1 Au3 N6 54.22(5) . 1_564 ?
N1 Au3 N6 125.78(5) 2_775 1_564 ?
N1 Au3 N6 54.22(5) 2_775 2_766 ?
N1 Au3 N7 99.78(6) . 2_766 ?
N1 Au3 N7 80.22(6) 2_775 2_766 ?
N1 Au3 N7 99.78(6) 2_775 1_564 ?
N1 Au3 N7 80.22(6) . 1_564 ?
N1 Au3 C9 112.09(6) 2_775 1_564 ?
N1 Au3 C9 67.91(6) 2_775 2_766 ?
N1 Au3 C9 67.91(6) . 1_564 ?
N1 Au3 C9 112.09(6) . 2_766 ?
N1 Au3 C10 87.82(7) 2_775 1_564 ?
N1 Au3 C10 92.19(7) . 1_564 ?
N1 Au3 C10 87.81(7) . 2_766 ?
N1 Au3 C10 92.18(7) 2_775 2_766 ?
N5 Au3 Cu1 149.94(15) 1_564 2_766 ?
N5 Au3 Cu1 149.94(15) 2_766 1_564 ?
N5 Au3 Cu1 30.06(15) 1_564 1_564 ?
N5 Au3 Cu1 30.06(15) 2_766 2_766 ?
N5 Au3 N5 180.0 2_766 1_564 ?
N6 Au3 Cu1 149.82(14) 1_564 2_766 ?
N6 Au3 Cu1 30.18(14) 2_766 2_766 ?
N6 Au3 Cu1 149.82(14) 2_766 1_564 ?
N6 Au3 Cu1 30.18(14) 1_564 1_564 ?
N6 Au3 N5 42.06(4) 2_766 2_766 ?
N6 Au3 N5 42.06(4) 1_564 1_564 ?
N6 Au3 N5 137.94(4) 1_564 2_766 ?
N6 Au3 N5 137.94(4) 2_766 1_564 ?
N6 Au3 N6 180.0 2_766 1_564 ?
N7 Au3 Cu1 30.21(14) 2_766 2_766 ?
N7 Au3 Cu1 30.21(14) 1_564 1_564 ?
N7 Au3 Cu1 149.79(14) 1_564 2_766 ?
N7 Au3 Cu1 149.79(14) 2_766 1_564 ?
N7 Au3 N5 50.83(7) 1_564 1_564 ?
N7 Au3 N5 50.83(7) 2_766 2_766 ?
N7 Au3 N5 129.17(7) 1_564 2_766 ?
N7 Au3 N5 129.17(7) 2_766 1_564 ?
N7 Au3 N6 58.30(6) 2_766 2_766 ?
N7 Au3 N6 121.70(6) 2_766 1_564 ?
N7 Au3 N6 58.30(6) 1_564 1_564 ?
N7 Au3 N6 121.70(6) 1_564 2_766 ?
N7 Au3 N7 180.0 1_564 2_766 ?
C1 Au3 Cu1 119.02(16) 2_775 1_564 ?
C1 Au3 Cu1 60.98(16) . 1_564 ?
C1 Au3 Cu1 119.02(16) . 2_766 ?
C1 Au3 Cu1 60.98(16) 2_775 2_766 ?
C1 Au3 N1 13.766(13) 2_775 2_775 ?
C1 Au3 N1 166.234(13) 2_775 . ?
C1 Au3 N1 166.235(13) . 2_775 ?
C1 Au3 N1 13.765(13) . . ?
C1 Au3 N5 87.60(7) 2_775 2_766 ?
C1 Au3 N5 87.60(7) . 1_564 ?
C1 Au3 N5 92.40(7) 2_775 1_564 ?
C1 Au3 N5 92.40(7) . 2_766 ?
C1 Au3 N6 130.54(5) 2_775 1_564 ?
C1 Au3 N6 130.54(5) . 2_766 ?
C1 Au3 N6 49.46(5) . 1_564 ?
C1 Au3 N6 49.46(5) 2_775 2_766 ?
C1 Au3 N7 113.43(5) . 2_766 ?
C1 Au3 N7 66.57(5) 2_775 2_766 ?
C1 Au3 N7 66.57(5) . 1_564 ?
C1 Au3 N7 113.43(5) 2_775 1_564 ?
C1 Au3 C1 180.0 2_775 . ?
C1 Au3 C9 67.36(7) 2_775 2_766 ?
C1 Au3 C9 112.64(7) 2_775 1_564 ?
C1 Au3 C9 112.64(7) . 2_766 ?
C1 Au3 C9 67.36(7) . 1_564 ?
C1 Au3 C10 90.84(7) 2_775 1_564 ?
C1 Au3 C10 90.84(7) . 2_766 ?
C1 Au3 C10 89.16(7) 2_775 2_766 ?
C1 Au3 C10 89.16(7) . 1_564 ?
C1 Au3 C15 86.18(6) 2_775 2_766 ?
C1 Au3 C15 93.82(6) 2_775 1_564 ?
C1 Au3 C15 86.18(6) . 1_564 ?
C1 Au3 C15 93.82(6) . 2_766 ?
C9 Au3 Cu1 44.91(14) 1_564 1_564 ?
C9 Au3 Cu1 44.91(14) 2_766 2_766 ?
C9 Au3 Cu1 135.09(14) 2_766 1_564 ?
C9 Au3 Cu1 135.09(14) 1_564 2_766 ?
C9 Au3 N5 140.41(3) 1_564 2_766 ?
C9 Au3 N5 140.41(3) 2_766 1_564 ?
C9 Au3 N5 39.59(3) 1_564 1_564 ?
C9 Au3 N5 39.59(3) 2_766 2_766 ?
C9 Au3 N6 157.85(3) 1_564 2_766 ?
C9 Au3 N6 22.15(3) 1_564 1_564 ?
C9 Au3 N6 157.85(3) 2_766 1_564 ?
C9 Au3 N6 22.15(3) 2_766 2_766 ?
C9 Au3 N7 75.12(7) 2_766 2_766 ?
C9 Au3 N7 104.88(7) 2_766 1_564 ?
C9 Au3 N7 104.88(7) 1_564 2_766 ?
C9 Au3 N7 75.12(7) 1_564 1_564 ?
C9 Au3 C9 180.0 2_766 1_564 ?
C9 Au3 C10 154.67(2) 1_564 2_766 ?
C9 Au3 C10 25.33(2) 1_564 1_564 ?
C9 Au3 C10 154.67(3) 2_766 1_564 ?
C9 Au3 C10 25.33(2) 2_766 2_766 ?
C10 Au3 Cu1 135.24(15) 2_766 1_564 ?
C10 Au3 Cu1 44.76(15) 2_766 2_766 ?
C10 Au3 Cu1 135.24(15) 1_564 2_766 ?
C10 Au3 Cu1 44.76(14) 1_564 1_564 ?
C10 Au3 N5 21.88(2) 1_564 1_564 ?
C10 Au3 N5 158.12(2) 2_766 1_564 ?
C10 Au3 N5 21.88(2) 2_766 2_766 ?
C10 Au3 N5 158.12(2) 1_564 2_766 ?
C10 Au3 N6 140.25(4) 2_766 1_564 ?
C10 Au3 N6 39.75(4) 1_564 1_564 ?
C10 Au3 N6 140.25(4) 1_564 2_766 ?
C10 Au3 N6 39.75(4) 2_766 2_766 ?
C10 Au3 N7 108.91(8) 2_766 1_564 ?
C10 Au3 N7 108.91(8) 1_564 2_766 ?
C10 Au3 N7 71.09(8) 2_766 2_766 ?
C10 Au3 N7 71.09(8) 1_564 1_564 ?
C10 Au3 C10 180.0 2_766 1_564 ?
C15 Au3 Cu1 131.97(14) 2_766 1_564 ?
C15 Au3 Cu1 131.97(14) 1_564 2_766 ?
C15 Au3 Cu1 48.03(14) 2_766 2_766 ?
C15 Au3 Cu1 48.03(14) 1_564 1_564 ?
C15 Au3 N1 80.07(6) 1_564 2_775 ?
C15 Au3 N1 99.93(6) 2_766 2_775 ?
C15 Au3 N1 99.93(6) 1_564 . ?
C15 Au3 N1 80.07(6) 2_766 . ?
C15 Au3 N5 122.26(7) 2_766 1_564 ?
C15 Au3 N5 122.26(7) 1_564 2_766 ?
C15 Au3 N5 57.74(7) 2_766 2_766 ?
C15 Au3 N5 57.74(7) 1_564 1_564 ?
C15 Au3 N6 77.98(6) 1_564 1_564 ?
C15 Au3 N6 102.02(6) 1_564 2_766 ?
C15 Au3 N6 77.98(6) 2_766 2_766 ?
C15 Au3 N6 102.02(6) 2_766 1_564 ?
C15 Au3 N7 158.16(2) 2_766 1_564 ?
C15 Au3 N7 21.84(2) 1_564 1_564 ?
C15 Au3 N7 21.84(2) 2_766 2_766 ?
C15 Au3 N7 158.16(2) 1_564 2_766 ?
C15 Au3 C9 91.21(7) 1_564 1_564 ?
C15 Au3 C9 88.79(7) 2_766 1_564 ?
C15 Au3 C9 91.21(7) 2_766 2_766 ?
C15 Au3 C9 88.79(7) 1_564 2_766 ?
C15 Au3 C10 79.62(8) 2_766 2_766 ?
C15 Au3 C10 100.38(8) 1_564 2_766 ?
C15 Au3 C10 79.62(8) 1_564 1_564 ?
C15 Au3 C10 100.38(8) 2_766 1_564 ?
C15 Au3 C15 180.0 2_766 1_564 ?
Au3 Cu1 Au1 147.7(3) 1_546 . ?
N3 Cu1 Au1 3.4(2) . . ?
N3 Cu1 Au3 147.6(4) . 1_546 ?
N3 Cu1 C1 161.2(4) . 1_546 ?
N3 Cu1 C3 5.52(9) . . ?
N3 Cu1 C5 139.1(5) . . ?
N3 Cu1 C9 139.4(5) . . ?
N3 Cu1 C10 119.6(5) . . ?
N3 Cu1 C11 66.8(4) . 2_767 ?
N3 Cu1 C14 81.0(3) . . ?
N3 Cu1 C15 100.1(4) . . ?
N3 Cu1 C19 83.6(3) . . ?
N3 Cu1 C20 75.2(3) . . ?
N3 Cu1 C24 72.1(3) . . ?
N5 Cu1 Au1 101.6(4) . . ?
N5 Cu1 Au3 66.0(3) . 1_546 ?
N5 Cu1 N3 98.6(5) . . ?
N5 Cu1 N6 81.0(3) . . ?
N5 Cu1 N7 101.5(5) . . ?
N5 Cu1 N8 173.8(8) . . ?
N5 Cu1 C1 92.9(4) . 1_546 ?
N5 Cu1 C3 102.4(4) . . ?
N5 Cu1 C5 102.7(3) . . ?
N5 Cu1 C9 55.6(2) . . ?
N5 Cu1 C10 25.58(12) . . ?
N5 Cu1 C11 74.9(3) . 2_767 ?
N5 Cu1 C14 21.49(13) . . ?
N5 Cu1 C15 80.1(3) . . ?
N5 Cu1 C19 126.1(5) . . ?
N5 Cu1 C20 154.7(5) . . ?
N5 Cu1 C24 154.9(6) . . ?
N6 Cu1 Au1 145.8(5) . . ?
N6 Cu1 Au3 64.6(3) . 1_546 ?
N6 Cu1 N3 144.2(7) . . ?
N6 Cu1 N7 121.4(7) . . ?
N6 Cu1 N8 102.8(4) . . ?
N6 Cu1 C1 52.4(3) . 1_546 ?
N6 Cu1 C3 148.2(6) . . ?
N6 Cu1 C5 21.65(13) . . ?
N6 Cu1 C9 25.55(11) . . ?
N6 Cu1 C10 55.5(2) . . ?
N6 Cu1 C11 78.7(3) . 2_767 ?
N6 Cu1 C14 102.5(3) . . ?
N6 Cu1 C15 114.9(5) . . ?
N6 Cu1 C19 125.7(6) . . ?
N6 Cu1 C20 118.5(4) . . ?
N6 Cu1 C24 93.1(3) . . ?
N7 Cu1 Au1 91.7(4) . . ?
N7 Cu1 Au3 63.9(3) . 1_546 ?
N7 Cu1 N3 93.9(4) . . ?
N7 Cu1 N8 80.8(3) . . ?
N7 Cu1 C1 69.1(4) . 1_546 ?
N7 Cu1 C3 89.2(3) . . ?
N7 Cu1 C5 115.2(5) . . ?
N7 Cu1 C9 119.7(5) . . ?
N7 Cu1 C10 111.8(5) . . ?
N7 Cu1 C11 159.2(5) . 2_767 ?
N7 Cu1 C14 90.5(4) . . ?
N7 Cu1 C15 21.58(14) . . ?
N7 Cu1 C19 25.51(11) . . ?
N7 Cu1 C20 55.4(2) . . ?
N7 Cu1 C24 102.3(3) . . ?
N8 Cu1 Au1 72.5(3) . . ?
N8 Cu1 Au3 120.1(5) . 1_546 ?
N8 Cu1 N3 75.4(3) . . ?
N8 Cu1 C1 93.3(4) . 1_546 ?
N8 Cu1 C3 71.8(3) . . ?
N8 Cu1 C5 81.3(3) . . ?
N8 Cu1 C9 128.3(4) . . ?
N8 Cu1 C10 158.1(5) . . ?
N8 Cu1 C11 100.8(4) . 2_767 ?
N8 Cu1 C14 154.1(5) . . ?
N8 Cu1 C15 102.4(4) . . ?
N8 Cu1 C19 55.7(2) . . ?
N8 Cu1 C20 25.92(13) . . ?
N8 Cu1 C24 21.59(15) . . ?
C1 Cu1 Au1 158.1(3) 1_546 . ?
C1 Cu1 Au3 30.62(11) 1_546 1_546 ?
C1 Cu1 C11 131.0(3) 1_546 2_767 ?
C3 Cu1 Au1 2.52(19) . . ?
C3 Cu1 Au3 145.8(3) . 1_546 ?
C3 Cu1 C1 155.7(3) . 1_546 ?
C3 Cu1 C11 71.9(3) . 2_767 ?
C5 Cu1 Au1 138.8(4) . . ?
C5 Cu1 Au3 73.3(3) . 1_546 ?
C5 Cu1 C1 50.5(2) . 1_546 ?
C5 Cu1 C3 140.3(4) . . ?
C5 Cu1 C11 85.5(3) . 2_767 ?
C5 Cu1 C14 124.2(3) . . ?
C5 Cu1 C15 117.7(4) . . ?
C9 Cu1 Au1 142.6(4) . . ?
C9 Cu1 Au3 55.9(2) . 1_546 ?
C9 Cu1 C1 59.3(2) . 1_546 ?
C9 Cu1 C3 144.9(4) . . ?
C9 Cu1 C5 47.11(16) . . ?
C9 Cu1 C11 75.7(2) . 2_767 ?
C9 Cu1 C14 77.1(2) . . ?
C9 Cu1 C15 104.5(4) . . ?
C9 Cu1 C19 136.4(5) . . ?
C9 Cu1 C24 116.9(3) . . ?
C10 Cu1 Au1 122.9(4) . . ?
C10 Cu1 Au3 56.7(2) . 1_546 ?
C10 Cu1 C1 75.9(3) . 1_546 ?
C10 Cu1 C3 124.3(4) . . ?
C10 Cu1 C5 77.1(2) . . ?
C10 Cu1 C9 30.00(9) . . ?
C10 Cu1 C11 73.9(2) . 2_767 ?
C10 Cu1 C14 47.06(14) . . ?
C10 Cu1 C15 91.0(3) . . ?
C10 Cu1 C19 136.8(5) . . ?
C10 Cu1 C24 142.2(4) . . ?
C11 Cu1 Au1 69.4(3) 2_767 . ?
C11 Cu1 Au3 129.2(2) 2_767 1_546 ?
C14 Cu1 Au1 83.6(3) . . ?
C14 Cu1 Au3 76.2(2) . 1_546 ?
C14 Cu1 C1 106.4(3) . 1_546 ?
C14 Cu1 C3 83.9(3) . . ?
C14 Cu1 C11 79.0(3) . 2_767 ?
C15 Cu1 Au1 98.9(3) . . ?
C15 Cu1 Au3 50.8(2) . 1_546 ?
C15 Cu1 C1 67.2(3) . 1_546 ?
C15 Cu1 C3 96.7(3) . . ?
C15 Cu1 C11 149.3(3) . 2_767 ?
C15 Cu1 C14 71.3(2) . . ?
C19 Cu1 Au1 80.5(3) . . ?
C19 Cu1 Au3 83.8(3) . 1_546 ?
C19 Cu1 C1 77.7(3) . 1_546 ?
C19 Cu1 C3 78.1(2) . . ?
C19 Cu1 C5 110.2(4) . . ?
C19 Cu1 C11 146.9(4) . 2_767 ?
C19 Cu1 C14 111.7(3) . . ?
C19 Cu1 C15 47.01(18) . . ?
C19 Cu1 C24 77.0(2) . . ?
C20 Cu1 Au1 71.8(3) . . ?
C20 Cu1 Au3 106.2(4) . 1_546 ?
C20 Cu1 C1 88.0(3) . 1_546 ?
C20 Cu1 C3 70.1(2) . . ?
C20 Cu1 C5 97.4(3) . . ?
C20 Cu1 C9 141.6(5) . . ?
C20 Cu1 C10 162.8(5) . . ?
C20 Cu1 C11 122.3(4) . 2_767 ?
C20 Cu1 C14 135.9(3) . . ?
C20 Cu1 C15 77.0(3) . . ?
C20 Cu1 C19 29.96(10) . . ?
C20 Cu1 C24 47.04(14) . . ?
C24 Cu1 Au1 70.0(3) . . ?
C24 Cu1 Au3 133.0(4) . 1_546 ?
C24 Cu1 C1 102.8(3) . 1_546 ?
C24 Cu1 C3 70.3(2) . . ?
C24 Cu1 C5 73.9(2) . . ?
C24 Cu1 C11 80.0(3) . 2_767 ?
C24 Cu1 C14 150.8(5) . . ?
C24 Cu1 C15 123.9(3) . . ?
C1 N1 Au3 22.70(2) . . ?
C2 N2 Au2 13.711(13) . . ?
Cu1 N3 Au1 174.4(3) . . ?
C3 N3 Au1 9.9(3) . . ?
C3 N3 Cu1 164.9(3) . . ?
C4 N4 Au1 7.7(3) . . ?
Cu1 N5 Au3 84.0(4) . 1_546 ?
C10 N5 Au3 68.28(7) . 1_546 ?
C10 N5 Cu1 115.0(3) . . ?
C14 N5 Au3 113.67(5) . 1_546 ?
C14 N5 Cu1 125.5(3) . . ?
C14 N5 C10 119.50(6) . . ?
Cu1 N6 Au3 85.2(4) . 1_546 ?
C5 N6 Au3 108.72(5) . 1_546 ?
C5 N6 Cu1 125.0(3) . . ?
C5 N6 C9 119.68(5) . . ?
C9 N6 Au3 68.40(7) . 1_546 ?
C9 N6 Cu1 114.9(3) . . ?
Cu1 N7 Au3 85.9(3) . 1_546 ?
C15 N7 Au3 59.49(5) . 1_546 ?
C15 N7 Cu1 125.2(3) . . ?
C15 N7 C19 119.53(5) . . ?
C19 N7 Au3 135.09(5) . 1_546 ?
C19 N7 Cu1 115.0(3) . . ?
C20 N8 Cu1 113.9(3) . . ?
C24 N8 Cu1 124.8(3) . . ?
C24 N8 C20 119.39(6) . . ?
Au3 C1 Cu1 88.40(17) . 1_564 ?
N1 C1 Au3 143.54(4) . . ?
N1 C1 Cu1 118.18(17) . 1_564 ?
Au1 C2 Au1 115.6(2) 2_766 . ?
Au2 C2 Au1 57.2(3) . . ?
Au2 C2 Au1 58.41(19) . 2_766 ?
N2 C2 Au1 138.5(2) . 2_766 ?
N2 C2 Au1 104.1(3) . . ?
N2 C2 Au2 158.023(19) . . ?
Au1 C3 Au2 59.8(4) . . ?
Au1 C3 Cu1 173.4(5) . . ?
Cu1 C3 Au2 120.49(17) . . ?
N3 C3 Au1 164.2(4) . . ?
N3 C3 Au2 116.20(6) . . ?
N3 C3 Cu1 9.59(19) . . ?
Au1 C4 Au1 80.6(6) . 2_666 ?
N4 C4 Au1 110.97(19) . 2_666 ?
N4 C4 Au1 167.8(5) . . ?
N6 C5 Cu1 33.31(16) . . ?
N6 C5 C6 119.70(6) . . ?
C6 C5 Cu1 152.99(16) . . ?
C7 C6 C5 119.83(6) . . ?
C6 C7 Au2 135.28(6) . 1_556 ?
C8 C7 Au2 93.99(7) . 1_556 ?
C8 C7 C6 120.03(5) . . ?
C7 C8 C9 119.78(6) . . ?
Cu1 C9 Au3 79.2(3) . 1_546 ?
N6 C9 Au3 89.45(8) . 1_546 ?
N6 C9 Cu1 39.5(2) . . ?
N6 C9 C8 120.67(6) . . ?
N6 C9 C10 114.42(5) . . ?
C8 C9 Au3 102.25(7) . 1_546 ?
C8 C9 Cu1 160.1(2) . . ?
C8 C9 C10 124.89(6) . . ?
C10 C9 Au3 78.88(6) . 1_546 ?
C10 C9 Cu1 75.0(2) . . ?
Cu1 C10 Au3 78.5(3) . 1_546 ?
N5 C10 Au3 89.85(8) . 1_546 ?
N5 C10 Cu1 39.5(2) . . ?
N5 C10 C9 114.45(6) . . ?
N5 C10 C11 120.82(6) . . ?
C9 C10 Au3 75.79(6) . 1_546 ?
C9 C10 Cu1 75.0(2) . . ?
C11 C10 Au3 103.50(8) . 1_546 ?
C11 C10 Cu1 160.2(2) . . ?
C11 C10 C9 124.72(5) . . ?
C10 C11 Cu1 103.54(16) . 2_767 ?
C12 C11 Cu1 87.99(17) . 2_767 ?
C12 C11 C10 119.65(5) . . ?
C11 C12 C13 120.17(6) . . ?
C12 C13 C14 119.81(6) . . ?
N5 C14 Cu1 33.02(18) . . ?
N5 C14 C13 120.05(5) . . ?
C13 C14 Cu1 153.01(18) . . ?
Cu1 C15 Au3 81.2(2) . 1_546 ?
N7 C15 Au3 98.67(6) . 1_546 ?
N7 C15 Cu1 33.22(16) . . ?
N7 C15 C16 120.98(7) . . ?
C16 C15 Au3 115.92(6) . 1_546 ?
C16 C15 Cu1 153.83(16) . . ?
C17 C16 C15 119.60(7) . . ?
C16 C17 C18 120.30(5) . . ?
C17 C18 Au1 107.2(3) . 2_656 ?
C17 C18 C19 119.37(7) . . ?
C19 C18 Au1 126.5(3) . 2_656 ?
N7 C19 Cu1 39.5(2) . . ?
N7 C19 C18 119.96(7) . . ?
N7 C19 C20 114.22(6) . . ?
C18 C19 Cu1 159.3(2) . . ?
C18 C19 C20 125.79(6) . . ?
C20 C19 Cu1 74.8(2) . . ?
N8 C20 Cu1 40.1(2) . . ?
N8 C20 C19 114.73(6) . . ?
C19 C20 Cu1 75.2(2) . . ?
C21 C20 Cu1 161.0(2) . . ?
C21 C20 N8 121.42(7) . . ?
C21 C20 C19 123.69(5) . . ?
C20 C21 C22 117.98(6) . . ?
C21 C22 C23 120.78(6) . . ?
C24 C23 C22 119.14(7) . . ?
N8 C24 Cu1 33.6(2) . . ?
N8 C24 C23 120.57(6) . . ?
C23 C24 Cu1 153.8(2) . . ?

loop_
_geom_bond_atom_site_label_1
_geom_bond_atom_site_label_2
_geom_bond_distance
_geom_bond_site_symmetry_2
_geom_bond_publ_flag
Au1 Au1 3.69(3) 2_666 ?
Au1 Au2 3.125(13) . ?
Au1 C3 1.970(11) . ?
Au1 C4 1.969(10) . ?
Au2 C2 1.9690(14) 2_766 ?
Au2 C2 1.9690(14) . ?
Au3 C1 2.0174(13) 2_775 ?
Au3 C1 2.0174(13) . ?
Cu1 N3 2.015(12) . ?
Cu1 N5 1.994(8) . ?
Cu1 N6 1.997(10) . ?
Cu1 N7 1.997(11) . ?
Cu1 N8 2.003(8) . ?
N1 C1 1.2441(8) . ?
N2 C2 1.1942(8) . ?
N3 C3 1.1631(8) . ?
N4 C4 1.1512(8) . ?
N5 C10 1.3546(10) . ?
N5 C14 1.3402(9) . ?
N6 C5 1.3415(9) . ?
N6 C9 1.3529(13) . ?
N7 C15 1.3406(8) . ?
N7 C19 1.3516(15) . ?
N8 C20 1.3587(13) . ?
N8 C24 1.3317(8) . ?
C5 C6 1.3711(9) . ?
C6 C7 1.3548(13) . ?
C7 C8 1.3415(9) . ?
C8 C9 1.3555(9) . ?
C9 C10 1.4724(10) . ?
C10 C11 1.3564(13) . ?
C11 C12 1.3412(9) . ?
C12 C13 1.3544(10) . ?
C13 C14 1.3695(13) . ?
C15 C16 1.3592(12) . ?
C16 C17 1.3392(15) . ?
C17 C18 1.3569(8) . ?
C18 C19 1.3683(12) . ?
C19 C20 1.4696(9) . ?
C20 C21 1.3566(14) . ?
C21 C22 1.3591(9) . ?
C22 C23 1.3694(13) . ?
C23 C24 1.3553(13) . ?
